data_2019872
loop_
_publ_author_name
'Gelbrich, Thomas'
'Meischberger, Isabella'
'Griesser, Ulrich J.'

_publ_section_title
;
 Two polymorphs of 5-cyclohexyl-5-ethylbarbituric acid and their packing
 relationships with other barbiturates
;
_journal_coeditor_code CU3074
_journal_issue 3
_journal_name_full 'Acta Crystallographica Section C'
_journal_page_first
;
;
_journal_paper_doi 10.1107/S2053229615002880
_journal_volume 71
_journal_year 2015
_chemical_formula_iupac 'C12 H18 N2 O3'
_chemical_formula_moiety 'C12 H18 N2 O3'
_chemical_formula_sum 'C12 H18 N2 O3'
_chemical_formula_weight 238.28
_chemical_melting_point 473
_chemical_name_common
;
5-Cyclohexyl-5-ethylbarbituric acid form I
;
_chemical_name_systematic
;
5-Cyclohexyl-5-ethylpyrimidine-2,4,6(1<i>H</i>,3<i>H</i>,5<i>H</i>)-trione
;
_space_group_crystal_system monoclinic
_space_group_IT_number 14
_space_group_name_Hall '-P 2ybc'
_space_group_name_H-M_alt 'P 1 21/c 1'
_symmetry_space_group_name_Hall '-P 2ybc'
_symmetry_space_group_name_H-M 'P 1 21/c 1'
_atom_sites_solution_hydrogens mixed
_audit_creation_method SHELXL-2014/6
_cell_angle_alpha 90
_cell_angle_beta 95.896(2)
_cell_angle_gamma 90
_cell_formula_units_Z 8
_cell_length_a 17.9322(4)
_cell_length_b 10.4961(3)
_cell_length_c 13.2006(4)
_cell_measurement_reflns_used 12888
_cell_measurement_temperature 120(2)
_cell_measurement_theta_max 25.35
_cell_measurement_theta_min 2.91
_cell_volume 2471.45(12)
_computing_cell_refinement
;
DENZO (Otwinowski & Minor, 1997) and COLLECT (Nonius, 1998)
;
_computing_data_collection
;
COLLECT (Nonius, 1998)
;
_computing_data_reduction
;
DENZO (Otwinowski & Minor, 1997) and COLLECT (Nonius, 1998)
;
_computing_molecular_graphics
;
XP (Bruker, 1998) and Mercury (Macrae <i>et al.</i>,  2008)
;
_computing_publication_material
;
publCIF (Westrip, 2010)
;
_computing_structure_refinement
;
SHELXL2014 (Sheldrick, 2015)
;
_computing_structure_solution
;
SHELXS97 (Sheldrick, 2008)
;
_diffrn_ambient_temperature 120(2)
_diffrn_detector_area_resol_mean 65.3
_diffrn_measured_fraction_theta_full 0.996
_diffrn_measured_fraction_theta_max 0.991
_diffrn_measurement_device_type 'Bruker Nonius APEXII CCD camera on \k-goniostat'
_diffrn_measurement_method '\f and \w scans'
_diffrn_radiation_type MoK\a
_diffrn_radiation_wavelength 0.71073
_diffrn_reflns_av_R_equivalents 0.0536
_diffrn_reflns_limit_h_max 21
_diffrn_reflns_limit_h_min -21
_diffrn_reflns_limit_k_max 12
_diffrn_reflns_limit_k_min -12
_diffrn_reflns_limit_l_max 15
_diffrn_reflns_limit_l_min -14
_diffrn_reflns_number 18686
_diffrn_reflns_theta_full 25.242
_diffrn_reflns_theta_max 25.396
_diffrn_reflns_theta_min 2.997
_exptl_absorpt_coefficient_mu 0.093
_exptl_absorpt_correction_T_max 0.9982
_exptl_absorpt_correction_T_min 0.9890
_exptl_absorpt_correction_type multi-scan
_exptl_absorpt_process_details
;
(SADABS2007; Sheldrick, 2007)
;
_exptl_crystal_colour colourless
_exptl_crystal_density_diffrn 1.281
_exptl_crystal_density_method 'not measured'
_exptl_crystal_description plate
_exptl_crystal_F_000 1024
_exptl_crystal_size_max 0.120
_exptl_crystal_size_mid 0.120
_exptl_crystal_size_min 0.020
_refine_diff_density_max 0.283
_refine_diff_density_min -0.220
_refine_ls_extinction_coef 0.0025(4)
_refine_ls_extinction_expression Fc^*^=kFc[1+0.001xFc^2^\l^3^/sin(2\q)]^-1/4^
_refine_ls_extinction_method
;
SHELXL2014 (Sheldrick, 2015)
;
_refine_ls_goodness_of_fit_ref 1.081
_refine_ls_hydrogen_treatment mixed
_refine_ls_matrix_type full
_refine_ls_number_parameters 326
_refine_ls_number_reflns 4513
_refine_ls_number_restraints 4
_refine_ls_restrained_S_all 1.080
_refine_ls_R_factor_all 0.0874
_refine_ls_R_factor_gt 0.0611
_refine_ls_shift/su_max 0.000
_refine_ls_shift/su_mean 0.000
_refine_ls_structure_factor_coef Fsqd
_refine_ls_weighting_details 'w = 1/[\s^2^(Fo^2^)+3.5813P] where P=(Fo^2^+2Fc^2^)/3'
_refine_ls_weighting_scheme calc
_refine_ls_wR_factor_gt 0.1108
_refine_ls_wR_factor_ref 0.1246
_reflns_number_gt 3416
_reflns_number_total 4513
_reflns_threshold_expression I>2\s(I)
_cod_data_source_file cu3074sup1.cif
_cod_data_source_block Ia
_cod_database_code 2019872
_cod_database_fobs_code 2019872
_shelx_space_group_comment
;
The symmetry employed for this shelxl refinement is uniquely defined
by the following loop, which should always be used as a source of
symmetry information in preference to the above space-group names.
They are only intended as comments.
;
_shelx_estimated_absorpt_t_min 0.989
_shelx_estimated_absorpt_t_max 0.998
_shelxl_version_number 2014/6

loop_
_space_group_symop_operation_xyz
'x, y, z'
'-x, y+1/2, -z+1/2'
'-x, -y, -z'
'x, -y-1/2, z-1/2'

loop_
_atom_site_type_symbol
_atom_site_label
_atom_site_fract_x
_atom_site_fract_y
_atom_site_fract_z
_atom_site_U_iso_or_equiv
_atom_site_adp_type
_atom_site_calc_flag
_atom_site_occupancy
O O2 0.26316(9) 0.61775(17) 0.62922(12) 0.0242(4) Uani d 1
O O4 0.33419(10) 0.66952(17) 0.31516(13) 0.0252(4) Uani d 1
O O6 0.41779(10) 0.94798(17) 0.58705(13) 0.0291(4) Uani d 1
N N1 0.34212(12) 0.7818(2) 0.60629(16) 0.0221(5) Uani d 1
H H1 0.3412(16) 0.800(3) 0.6700(14) 0.038(9) Uiso d 1
N N3 0.30390(11) 0.6441(2) 0.47334(15) 0.0207(5) Uani d 1
H H3 0.2791(14) 0.577(2) 0.453(2) 0.028(8) Uiso d 1
C C2 0.30070(13) 0.6774(2) 0.57355(18) 0.0194(5) Uani d 1
C C4 0.34150(13) 0.7068(2) 0.40309(18) 0.0191(5) Uani d 1
C C5 0.39087(13) 0.8194(2) 0.43796(18) 0.0188(5) Uani d 1
C C6 0.38503(13) 0.8564(2) 0.54859(19) 0.0207(5) Uani d 1
C C7 0.36728(14) 0.9357(2) 0.36998(19) 0.0244(6) Uani d 1
H H7A 0.4032 1.0059 0.3875 0.029 Uiso calc 1
H H7B 0.3710 0.9123 0.2980 0.029 Uiso calc 1
C C8 0.28861(17) 0.9841(3) 0.3797(2) 0.0405(8) Uani d 1
H H8A 0.2527 0.9143 0.3659 0.061 Uiso calc 1
H H8B 0.2767 1.0529 0.3305 0.061 Uiso calc 1
H H8C 0.2857 1.0163 0.4488 0.061 Uiso calc 1
C C9 0.47565(13) 0.7868(2) 0.43101(19) 0.0217(6) Uani d 1
H H9 0.5046 0.8654 0.4526 0.026 Uiso calc 1
C C10 0.49536(15) 0.7552(3) 0.3234(2) 0.0304(6) Uani d 1
H H10A 0.4689 0.6765 0.2989 0.037 Uiso calc 1
H H10B 0.4785 0.8254 0.2764 0.037 Uiso calc 1
C C11 0.57990(15) 0.7363(3) 0.3235(2) 0.0371(7) Uani d 1
H H11A 0.5913 0.7127 0.2542 0.044 Uiso calc 1
H H11B 0.6060 0.8174 0.3422 0.044 Uiso calc 1
C C12 0.60870(16) 0.6328(3) 0.3983(3) 0.0408(8) Uani d 1
H H12A 0.5865 0.5499 0.3757 0.049 Uiso calc 1
H H12B 0.6638 0.6259 0.3994 0.049 Uiso calc 1
C C13 0.58859(15) 0.6626(3) 0.5045(2) 0.0375(7) Uani d 1
H H13A 0.6153 0.7406 0.5299 0.045 Uiso calc 1
H H13B 0.6052 0.5916 0.5509 0.045 Uiso calc 1
C C14 0.50427(14) 0.6821(3) 0.5056(2) 0.0291(6) Uani d 1
H H14A 0.4933 0.7056 0.5752 0.035 Uiso calc 1
H H14B 0.4778 0.6014 0.4868 0.035 Uiso calc 1
O O2' 0.21369(10) 0.42669(18) 0.42118(13) 0.0278(4) Uani d 1
O O4' 0.15416(10) 0.34154(17) 0.73713(12) 0.0253(4) Uani d 1
O O6' 0.09393(11) 0.05615(17) 0.46154(14) 0.0300(4) Uani d 1
N N1' 0.15211(11) 0.2426(2) 0.44330(15) 0.0203(5) Uani d 1
H H1' 0.1556(15) 0.225(3) 0.3808(14) 0.027(8) Uiso d 1
N N3' 0.17635(11) 0.3859(2) 0.57713(15) 0.0207(5) Uani d 1
H H3' 0.1993(14) 0.453(2) 0.599(2) 0.029(8) Uiso d 1
C C2' 0.18263(13) 0.3560(2) 0.47667(18) 0.0200(5) Uani d 1
C C4' 0.14797(13) 0.3089(2) 0.64810(18) 0.0192(5) Uani d 1
C C5' 0.11057(13) 0.1851(2) 0.61185(18) 0.0190(5) Uani d 1
C C6' 0.11752(13) 0.1541(2) 0.50050(19) 0.0207(5) Uani d 1
C C7' 0.14867(14) 0.0756(3) 0.67532(19) 0.0255(6) Uani d 1
H H7C 0.1397 0.0875 0.7475 0.031 Uiso calc 1
H H7D 0.1250 -0.0058 0.6518 0.031 Uiso calc 1
C C8' 0.23292(17) 0.0662(4) 0.6689(2) 0.0478(9) Uani d 1
H H8D 0.2424 0.0535 0.5978 0.072 Uiso calc 1
H H8E 0.2532 -0.0060 0.7100 0.072 Uiso calc 1
H H8F 0.2572 0.1451 0.6947 0.072 Uiso calc 1
C C9' 0.02403(13) 0.1901(2) 0.62223(19) 0.0214(5) Uani d 1
H H9A 0.0031 0.1067 0.5960 0.026 Uiso calc 1
C C10' -0.01589(14) 0.2926(3) 0.5551(2) 0.0287(6) Uani d 1
H H10C -0.0034 0.2821 0.4843 0.034 Uiso calc 1
H H10D 0.0018 0.3776 0.5794 0.034 Uiso calc 1
C C11' -0.10068(15) 0.2844(3) 0.5571(2) 0.0347(7) Uani d 1
H H11C -0.1251 0.3545 0.5159 0.042 Uiso calc 1
H H11D -0.1191 0.2027 0.5267 0.042 Uiso calc 1
C C12' -0.12154(16) 0.2937(3) 0.6659(2) 0.0399(8) Uani d 1
H H12C -0.1079 0.3792 0.6936 0.048 Uiso calc 1
H H12D -0.1764 0.2832 0.6657 0.048 Uiso calc 1
C C13' -0.08176(15) 0.1929(3) 0.7335(2) 0.0365(7) Uani d 1
H H13C -0.0991 0.1074 0.7098 0.044 Uiso calc 1
H H13D -0.0945 0.2040 0.8042 0.044 Uiso calc 1
C C14' 0.00338(14) 0.2020(3) 0.7318(2) 0.0299(6) Uani d 1
H H14C 0.0281 0.1333 0.7742 0.036 Uiso calc 1
H H14D 0.0214 0.2848 0.7608 0.036 Uiso calc 1

loop_
_atom_site_aniso_label
_atom_site_aniso_U_11
_atom_site_aniso_U_22
_atom_site_aniso_U_33
_atom_site_aniso_U_12
_atom_site_aniso_U_13
_atom_site_aniso_U_23
O2 0.0277(9) 0.0275(10) 0.0183(9) -0.0075(8) 0.0064(7) 0.0026(8)
O4 0.0294(10) 0.0299(10) 0.0165(10) -0.0063(8) 0.0036(7) -0.0013(8)
O6 0.0365(11) 0.0266(10) 0.0243(10) -0.0101(8) 0.0040(8) -0.0043(8)
N1 0.0295(12) 0.0228(12) 0.0145(11) -0.0049(9) 0.0055(9) -0.0024(9)
N3 0.0234(11) 0.0211(11) 0.0178(11) -0.0072(9) 0.0034(9) -0.0024(9)
C2 0.0194(12) 0.0199(13) 0.0188(13) -0.0001(10) 0.0017(10) 0.0000(11)
C4 0.0193(12) 0.0200(13) 0.0180(13) 0.0016(10) 0.0019(10) 0.0007(10)
C5 0.0197(12) 0.0217(13) 0.0153(12) -0.0009(10) 0.0031(9) -0.0015(10)
C6 0.0210(12) 0.0184(13) 0.0225(14) 0.0017(10) 0.0008(10) 0.0006(11)
C7 0.0310(14) 0.0199(13) 0.0220(14) 0.0022(11) 0.0017(11) 0.0029(11)
C8 0.0434(18) 0.0451(19) 0.0335(17) 0.0199(15) 0.0063(14) 0.0067(14)
C9 0.0208(13) 0.0190(13) 0.0254(14) -0.0024(10) 0.0036(10) 0.0002(11)
C10 0.0276(14) 0.0353(16) 0.0296(15) 0.0052(12) 0.0084(12) -0.0018(13)
C11 0.0256(15) 0.0434(18) 0.0449(18) 0.0004(13) 0.0163(13) -0.0066(15)
C12 0.0245(15) 0.0367(17) 0.062(2) 0.0059(13) 0.0057(14) -0.0028(16)
C13 0.0259(15) 0.0345(17) 0.051(2) 0.0052(12) -0.0035(13) -0.0023(15)
C14 0.0251(14) 0.0264(15) 0.0353(16) 0.0042(11) 0.0006(11) 0.0011(12)
O2' 0.0354(10) 0.0312(11) 0.0172(9) -0.0125(8) 0.0051(8) 0.0022(8)
O4' 0.0297(10) 0.0311(10) 0.0152(9) -0.0099(8) 0.0028(7) -0.0020(8)
O6' 0.0428(11) 0.0235(10) 0.0245(10) -0.0085(9) 0.0079(8) -0.0053(8)
N1' 0.0249(11) 0.0238(12) 0.0126(11) -0.0044(9) 0.0043(9) -0.0019(9)
N3' 0.0247(11) 0.0219(11) 0.0153(11) -0.0065(9) 0.0009(8) -0.0009(9)
C2' 0.0201(12) 0.0239(14) 0.0156(12) -0.0002(10) -0.0003(10) 0.0006(11)
C4' 0.0164(12) 0.0236(13) 0.0178(13) -0.0005(10) 0.0024(9) 0.0024(11)
C5' 0.0206(12) 0.0206(13) 0.0159(12) -0.0003(10) 0.0028(10) -0.0013(10)
C6' 0.0207(12) 0.0215(13) 0.0203(13) 0.0015(10) 0.0033(10) 0.0006(11)
C7' 0.0320(14) 0.0248(14) 0.0201(14) 0.0056(11) 0.0044(11) 0.0036(11)
C8' 0.0411(18) 0.069(2) 0.0347(18) 0.0292(17) 0.0124(14) 0.0163(17)
C9' 0.0168(12) 0.0237(13) 0.0237(13) -0.0025(10) 0.0021(10) -0.0032(11)
C10' 0.0269(14) 0.0314(15) 0.0272(15) 0.0042(11) -0.0003(11) -0.0004(12)
C11' 0.0243(14) 0.0417(18) 0.0370(17) 0.0060(12) -0.0027(12) -0.0076(14)
C12' 0.0253(15) 0.0480(19) 0.0468(19) 0.0039(13) 0.0060(13) -0.0162(15)
C13' 0.0253(14) 0.056(2) 0.0295(16) -0.0035(14) 0.0073(12) -0.0075(14)
C14' 0.0229(13) 0.0416(17) 0.0258(15) -0.0030(12) 0.0054(11) -0.0037(13)

loop_
_atom_type_symbol
_atom_type_description
_atom_type_scat_dispersion_real
_atom_type_scat_dispersion_imag
_atom_type_scat_source
C C 0.0033 0.0016 'International Tables Vol C Tables 4.2.6.8 and 6.1.1.4'
H H 0.0000 0.0000 'International Tables Vol C Tables 4.2.6.8 and 6.1.1.4'
N N 0.0061 0.0033 'International Tables Vol C Tables 4.2.6.8 and 6.1.1.4'
O O 0.0106 0.0060 'International Tables Vol C Tables 4.2.6.8 and 6.1.1.4'

loop_
_geom_angle_atom_site_label_1
_geom_angle_atom_site_label_2
_geom_angle_atom_site_label_3
_geom_angle
C2 N1 C6 126.5(2)
C2 N1 H1 115(2)
C6 N1 H1 118(2)
C4 N3 C2 126.9(2)
C4 N3 H3 116.9(19)
C2 N3 H3 116.2(19)
O2 C2 N1 122.4(2)
O2 C2 N3 121.9(2)
N1 C2 N3 115.6(2)
O4 C4 N3 118.6(2)
O4 C4 C5 122.7(2)
N3 C4 C5 118.7(2)
C4 C5 C6 113.13(19)
C4 C5 C7 108.8(2)
C6 C5 C7 108.2(2)
C4 C5 C9 110.50(19)
C6 C5 C9 105.88(19)
C7 C5 C9 110.28(19)
O6 C6 N1 119.5(2)
O6 C6 C5 121.7(2)
N1 C6 C5 118.7(2)
C8 C7 C5 114.6(2)
C8 C7 H7A 108.6
C5 C7 H7A 108.6
C8 C7 H7B 108.6
C5 C7 H7B 108.6
H7A C7 H7B 107.6
C7 C8 H8A 109.5
C7 C8 H8B 109.5
H8A C8 H8B 109.5
C7 C8 H8C 109.5
H8A C8 H8C 109.5
H8B C8 H8C 109.5
C14 C9 C10 110.3(2)
C14 C9 C5 112.5(2)
C10 C9 C5 114.7(2)
C14 C9 H9 106.3
C10 C9 H9 106.3
C5 C9 H9 106.3
C11 C10 C9 110.5(2)
C11 C10 H10A 109.6
C9 C10 H10A 109.6
C11 C10 H10B 109.6
C9 C10 H10B 109.6
H10A C10 H10B 108.1
C12 C11 C10 111.3(2)
C12 C11 H11A 109.4
C10 C11 H11A 109.4
C12 C11 H11B 109.4
C10 C11 H11B 109.4
H11A C11 H11B 108.0
C13 C12 C11 110.8(2)
C13 C12 H12A 109.5
C11 C12 H12A 109.5
C13 C12 H12B 109.5
C11 C12 H12B 109.5
H12A C12 H12B 108.1
C12 C13 C14 111.5(2)
C12 C13 H13A 109.3
C14 C13 H13A 109.3
C12 C13 H13B 109.3
C14 C13 H13B 109.3
H13A C13 H13B 108.0
C13 C14 C9 110.9(2)
C13 C14 H14A 109.5
C9 C14 H14A 109.5
C13 C14 H14B 109.5
C9 C14 H14B 109.5
H14A C14 H14B 108.0
C2' N1' C6' 126.7(2)
C2' N1' H1' 115.7(19)
C6' N1' H1' 117.7(19)
C4' N3' C2' 126.5(2)
C4' N3' H3' 117.5(19)
C2' N3' H3' 115.1(19)
O2' C2' N1' 122.1(2)
O2' C2' N3' 121.8(2)
N1' C2' N3' 116.1(2)
O4' C4' N3' 119.3(2)
O4' C4' C5' 122.6(2)
N3' C4' C5' 118.1(2)
C4' C5' C6' 114.2(2)
C4' C5' C7' 108.1(2)
C6' C5' C7' 106.9(2)
C4' C5' C9' 110.64(19)
C6' C5' C9' 105.70(19)
C7' C5' C9' 111.3(2)
O6' C6' N1' 119.8(2)
O6' C6' C5' 122.2(2)
N1' C6' C5' 118.0(2)
C8' C7' C5' 113.9(2)
C8' C7' H7C 108.8
C5' C7' H7C 108.8
C8' C7' H7D 108.8
C5' C7' H7D 108.8
H7C C7' H7D 107.7
C7' C8' H8D 109.5
C7' C8' H8E 109.5
H8D C8' H8E 109.5
C7' C8' H8F 109.5
H8D C8' H8F 109.5
H8E C8' H8F 109.5
C10' C9' C14' 110.2(2)
C10' C9' C5' 112.4(2)
C14' C9' C5' 114.9(2)
C10' C9' H9A 106.2
C14' C9' H9A 106.2
C5' C9' H9A 106.2
C9' C10' C11' 111.1(2)
C9' C10' H10C 109.4
C11' C10' H10C 109.4
C9' C10' H10D 109.4
C11' C10' H10D 109.4
H10C C10' H10D 108.0
C12' C11' C10' 110.7(2)
C12' C11' H11C 109.5
C10' C11' H11C 109.5
C12' C11' H11D 109.5
C10' C11' H11D 109.5
H11C C11' H11D 108.1
C13' C12' C11' 111.4(2)
C13' C12' H12C 109.4
C11' C12' H12C 109.4
C13' C12' H12D 109.4
C11' C12' H12D 109.4
H12C C12' H12D 108.0
C12' C13' C14' 110.9(2)
C12' C13' H13C 109.5
C14' C13' H13C 109.5
C12' C13' H13D 109.5
C14' C13' H13D 109.5
H13C C13' H13D 108.0
C13' C14' C9' 110.3(2)
C13' C14' H14C 109.6
C9' C14' H14C 109.6
C13' C14' H14D 109.6
C9' C14' H14D 109.6
H14C C14' H14D 108.1

loop_
_geom_bond_atom_site_label_1
_geom_bond_atom_site_label_2
_geom_bond_distance
O2 C2 1.219(3)
O4 C4 1.219(3)
O6 C6 1.210(3)
N1 C2 1.369(3)
N1 C6 1.381(3)
N1 H1 0.865(17)
N3 C4 1.370(3)
N3 C2 1.375(3)
N3 H3 0.862(17)
C4 C5 1.520(3)
C5 C6 1.525(3)
C5 C7 1.548(3)
C5 C9 1.570(3)
C7 C8 1.517(4)
C7 H7A 0.9900
C7 H7B 0.9900
C8 H8A 0.9800
C8 H8B 0.9800
C8 H8C 0.9800
C9 C14 1.529(4)
C9 C10 1.535(3)
C9 H9 1.0000
C10 C11 1.529(4)
C10 H10A 0.9900
C10 H10B 0.9900
C11 C12 1.523(4)
C11 H11A 0.9900
C11 H11B 0.9900
C12 C13 1.516(4)
C12 H12A 0.9900
C12 H12B 0.9900
C13 C14 1.527(4)
C13 H13A 0.9900
C13 H13B 0.9900
C14 H14A 0.9900
C14 H14B 0.9900
O2' C2' 1.217(3)
O4' C4' 1.218(3)
O6' C6' 1.207(3)
N1' C2' 1.364(3)
N1' C6' 1.383(3)
N1' H1' 0.854(17)
N3' C4' 1.374(3)
N3' C2' 1.379(3)
N3' H3' 0.853(17)
C4' C5' 1.517(3)
C5' C6' 1.523(3)
C5' C7' 1.540(3)
C5' C9' 1.573(3)
C7' C8' 1.525(4)
C7' H7C 0.9900
C7' H7D 0.9900
C8' H8D 0.9800
C8' H8E 0.9800
C8' H8F 0.9800
C9' C10' 1.524(4)
C9' C14' 1.534(3)
C9' H9A 1.0000
C10' C11' 1.526(4)
C10' H10C 0.9900
C10' H10D 0.9900
C11' C12' 1.523(4)
C11' H11C 0.9900
C11' H11D 0.9900
C12' C13' 1.515(4)
C12' H12C 0.9900
C12' H12D 0.9900
C13' C14' 1.532(4)
C13' H13C 0.9900
C13' H13D 0.9900
C14' H14C 0.9900
C14' H14D 0.9900

loop_
_geom_hbond_atom_site_label_D
_geom_hbond_atom_site_label_H
_geom_hbond_atom_site_label_A
_geom_hbond_site_symmetry_A
_geom_hbond_distance_DH
_geom_hbond_distance_HA
_geom_hbond_distance_DA
_geom_hbond_angle_DHA
N1 H1 O4 4_576 0.865(17) 1.959(18) 2.822(3) 175(3)
N3 H3 O2' . 0.862(17) 1.984(18) 2.840(3) 172(3)
N1' H1' O4' 4_565 0.854(17) 2.019(18) 2.865(3) 171(3)
N3' H3' O2 . 0.853(17) 2.087(18) 2.932(3) 171(3)

loop_
_geom_torsion_atom_site_label_1
_geom_torsion_atom_site_label_2
_geom_torsion_atom_site_label_3
_geom_torsion_atom_site_label_4
_geom_torsion
C6 N1 C2 O2 -178.7(2)
C6 N1 C2 N3 1.1(4)
C4 N3 C2 O2 177.1(2)
C4 N3 C2 N1 -2.7(4)
C2 N3 C4 O4 -174.8(2)
C2 N3 C4 C5 5.5(4)
O4 C4 C5 C6 174.2(2)
N3 C4 C5 C6 -6.1(3)
O4 C4 C5 C7 53.9(3)
N3 C4 C5 C7 -126.4(2)
O4 C4 C5 C9 -67.3(3)
N3 C4 C5 C9 112.4(2)
C2 N1 C6 O6 178.5(2)
C2 N1 C6 C5 -2.5(4)
C4 C5 C6 O6 -176.3(2)
C7 C5 C6 O6 -55.7(3)
C9 C5 C6 O6 62.5(3)
C4 C5 C6 N1 4.8(3)
C7 C5 C6 N1 125.4(2)
C9 C5 C6 N1 -116.4(2)
C4 C5 C7 C8 64.9(3)
C6 C5 C7 C8 -58.4(3)
C9 C5 C7 C8 -173.8(2)
C4 C5 C9 C14 -66.0(3)
C6 C5 C9 C14 56.8(3)
C7 C5 C9 C14 173.7(2)
C4 C5 C9 C10 61.0(3)
C6 C5 C9 C10 -176.1(2)
C7 C5 C9 C10 -59.3(3)
C14 C9 C10 C11 -56.8(3)
C5 C9 C10 C11 175.1(2)
C9 C10 C11 C12 56.8(3)
C10 C11 C12 C13 -56.1(3)
C11 C12 C13 C14 55.7(3)
C12 C13 C14 C9 -56.3(3)
C10 C9 C14 C13 56.5(3)
C5 C9 C14 C13 -174.2(2)
C6' N1' C2' O2' 178.2(2)
C6' N1' C2' N3' -1.8(4)
C4' N3' C2' O2' -174.4(2)
C4' N3' C2' N1' 5.5(4)
C2' N3' C4' O4' 171.1(2)
C2' N3' C4' C5' -8.3(4)
O4' C4' C5' C6' -172.5(2)
N3' C4' C5' C6' 6.9(3)
O4' C4' C5' C7' -53.8(3)
N3' C4' C5' C7' 125.7(2)
O4' C4' C5' C9' 68.4(3)
N3' C4' C5' C9' -112.2(2)
C2' N1' C6' O6' -178.8(2)
C2' N1' C6' C5' 1.3(4)
C4' C5' C6' O6' 176.3(2)
C7' C5' C6' O6' 56.9(3)
C9' C5' C6' O6' -61.8(3)
C4' C5' C6' N1' -3.8(3)
C7' C5' C6' N1' -123.2(2)
C9' C5' C6' N1' 118.1(2)
C4' C5' C7' C8' -58.0(3)
C6' C5' C7' C8' 65.4(3)
C9' C5' C7' C8' -179.7(2)
C4' C5' C9' C10' 63.3(3)
C6' C5' C9' C10' -60.9(3)
C7' C5' C9' C10' -176.5(2)
C4' C5' C9' C14' -63.9(3)
C6' C5' C9' C14' 172.0(2)
C7' C5' C9' C14' 56.3(3)
C14' C9' C10' C11' -57.3(3)
C5' C9' C10' C11' 173.2(2)
C9' C10' C11' C12' 56.3(3)
C10' C11' C12' C13' -55.8(3)
C11' C12' C13' C14' 56.4(3)
C12' C13' C14' C9' -57.0(3)
C10' C9' C14' C13' 57.3(3)
C5' C9' C14' C13' -174.5(2)
C9 C5 C7 C8 -173.8(2)
C9' C5' C7' C8' -179.7(2)
